data_7100644
loop_
_publ_author_name
'B.L. Tran'
'Seth M. Cohen'

_journal_name_full 'Chemical Communications'
_journal_paper_doi 10.1039/b512185j
_journal_year 2006
_chemical_formula_sum 'C31 H19 Cl3 Ni O4 S2'
_chemical_formula_weight 636.17
_space_group_IT_number 14
_symmetry_cell_setting monoclinic
_symmetry_space_group_name_Hall '-P 2yn'
_symmetry_space_group_name_H-M 'P 1 21/n 1'
_cell_angle_alpha 90.00
_cell_angle_beta 112.643(3)
_cell_angle_gamma 90.00
_cell_formula_units_Z 4
_cell_length_a 7.6947(18)
_cell_length_b 39.596(9)
_cell_length_c 9.965(2)
_cell_measurement_temperature 273(2)
_cell_volume 2801.9(11)
_diffrn_ambient_temperature 273(2)
_exptl_crystal_density_diffrn 1.508
_cod_depositor_comments
;
The following automatic conversions were performed:
'_symmetry_cell_setting' value 'Monoclinic' changed to 'monoclinic'
according to '/home/saulius/struct/CIF-dictionaries/cif_core.dic'
dictionary named 'cif_core.dic' version 2.4.1 from 2010-06-29.

Automatic conversion script
Id: cif_fix_enum 1527 2010-12-29 10:47:43Z saulius 
;
_cod_original_sg_symbol_H-M 'P 21/n'
_cod_database_code 7100644

loop_
_symmetry_equiv_pos_as_xyz
'x, y, z'
'-x+1/2, y+1/2, -z+1/2'
'-x, -y, -z'
'x-1/2, -y-1/2, z-1/2'

loop_
_atom_site_label
_atom_site_type_symbol
_atom_site_fract_x
_atom_site_fract_y
_atom_site_fract_z
_atom_site_U_iso_or_equiv
_atom_site_adp_type
_atom_site_occupancy
_atom_site_symmetry_multiplicity
_atom_site_calc_flag
_atom_site_refinement_flags
_atom_site_disorder_assembly
_atom_site_disorder_group
Ni1 Ni 0.86923(10) 0.080461(19) 0.31043(8) 0.0192(2) Uani 1 1 d . . .
S1 S 1.0477(2) 0.05114(4) 0.49444(16) 0.0217(3) Uani 1 1 d . . .
S2 S 0.8816(2) 0.04509(4) 0.15040(16) 0.0216(3) Uani 1 1 d . . .
O1 O 0.8455(6) 0.11320(11) 0.4372(4) 0.0213(9) Uani 1 1 d . . .
O3 O 0.7229(6) 0.10908(10) 0.1614(4) 0.0197(8) Uani 1 1 d . . .
O2 O 1.0296(6) 0.12657(11) 0.8247(4) 0.0212(9) Uani 1 1 d . . .
O4 O 0.5409(6) 0.10946(10) -0.2305(4) 0.0207(9) Uani 1 1 d . . .
C1 C 0.9398(8) 0.10850(16) 0.5775(6) 0.0201(12) Uani 1 1 d . . .
C2 C 1.0485(8) 0.07870(15) 0.6268(6) 0.0190(11) Uani 1 1 d . . .
C3 C 1.1457(8) 0.07296(15) 0.7797(6) 0.0188(11) Uani 1 1 d . . .
C8 C 1.1299(8) 0.09773(15) 0.8753(6) 0.0200(12) Uani 1 1 d . . .
C4 C 1.2522(8) 0.04375(16) 0.8423(6) 0.0214(12) Uani 1 1 d . . .
H4 H 1.2641 0.0267 0.7824 0.026 Uiso 1 1 calc R . .
C16 C 0.6858(8) 0.09966(15) 0.0261(6) 0.0193(12) Uani 1 1 d . . .
C18 C 0.7136(8) 0.05777(16) -0.1464(6) 0.0200(12) Uani 1 1 d . . .
C17 C 0.7535(8) 0.06839(15) -0.0002(6) 0.0178(11) Uani 1 1 d . . .
C19 C 0.7748(8) 0.02705(16) -0.1853(6) 0.0227(12) Uani 1 1 d . . .
H19 H 0.8471 0.0122 -0.1132 0.027 Uiso 1 1 calc R . .
C9 C 0.9348(8) 0.13232(16) 0.6786(6) 0.0211(12) Uani 1 1 d . . .
C23 C 0.6033(8) 0.07924(15) -0.2578(6) 0.0200(12) Uani 1 1 d . . .
C28 C 0.3563(9) 0.21817(17) -0.0792(8) 0.0295(14) Uani 1 1 d . . .
H28 H 0.3116 0.2399 -0.0762 0.035 Uiso 1 1 calc R . .
C6 C 1.3168(8) 0.06567(17) 1.0808(7) 0.0242(13) Uani 1 1 d . . .
H6 H 1.3734 0.0629 1.1811 0.029 Uiso 1 1 calc R . .
C22 C 0.5572(8) 0.07150(16) -0.4052(6) 0.0210(12) Uani 1 1 d . . .
H22 H 0.4877 0.0865 -0.4779 0.025 Uiso 1 1 calc R . .
C10 C 0.8381(8) 0.16469(15) 0.6506(6) 0.0190(12) Uani 1 1 d . . .
C25 C 0.4981(8) 0.15323(15) -0.0859(6) 0.0187(11) Uani 1 1 d . . .
C20 C 0.7282(8) 0.01892(16) -0.3290(7) 0.0234(13) Uani 1 1 d . . .
H20 H 0.7696 -0.0013 -0.3538 0.028 Uiso 1 1 calc R . .
C7 C 1.2147(8) 0.09442(16) 1.0254(6) 0.0223(12) Uani 1 1 d . . .
H7 H 1.2028 0.1112 1.0865 0.027 Uiso 1 1 calc R . .
C15 C 0.6853(8) 0.17152(16) 0.5192(7) 0.0235(13) Uani 1 1 d . . .
H15 H 0.6460 0.1552 0.4465 0.028 Uiso 1 1 calc R . .
C11 C 0.8920(9) 0.18993(16) 0.7578(7) 0.0228(12) Uani 1 1 d . . .
H11 H 0.9922 0.1860 0.8457 0.027 Uiso 1 1 calc R . .
C5 C 1.3373(9) 0.04045(16) 0.9895(7) 0.0251(13) Uani 1 1 d . . .
H5 H 1.4093 0.0214 1.0294 0.030 Uiso 1 1 calc R . .
C21 C 0.6175(9) 0.04122(17) -0.4391(7) 0.0262(13) Uani 1 1 d . . .
H21 H 0.5849 0.0353 -0.5361 0.031 Uiso 1 1 calc R . .
C30 C 0.4929(9) 0.16636(16) 0.0433(7) 0.0259(13) Uani 1 1 d . . .
H30 H 0.5375 0.1535 0.1280 0.031 Uiso 1 1 calc R . .
C24 C 0.5761(8) 0.12006(15) -0.0907(6) 0.0193(12) Uani 1 1 d . . .
C29 C 0.4217(9) 0.19827(17) 0.0447(7) 0.0256(13) Uani 1 1 d . . .
H29 H 0.4176 0.2066 0.1307 0.031 Uiso 1 1 calc R . .
C26 C 0.4273(9) 0.17328(17) -0.2123(7) 0.0255(13) Uani 1 1 d . . .
H26 H 0.4271 0.1649 -0.2996 0.031 Uiso 1 1 calc R . .
C14 C 0.5938(9) 0.20210(17) 0.4976(7) 0.0241(13) Uani 1 1 d . . .
H14 H 0.4945 0.2063 0.4096 0.029 Uiso 1 1 calc R . .
C12 C 0.7988(10) 0.22031(17) 0.7349(7) 0.0291(14) Uani 1 1 d . . .
H12 H 0.8375 0.2367 0.8071 0.035 Uiso 1 1 calc R . .
C13 C 0.6464(10) 0.22686(17) 0.6043(7) 0.0284(14) Uani 1 1 d . . .
H13 H 0.5820 0.2473 0.5895 0.034 Uiso 1 1 calc R . .
C27 C 0.3586(10) 0.20518(18) -0.2078(8) 0.0325(15) Uani 1 1 d . . .
H27 H 0.3131 0.2182 -0.2920 0.039 Uiso 1 1 calc R . .
Cl6 Cl 0.2218(2) 0.14161(5) 0.3743(2) 0.0382(4) Uani 1 1 d . . .
C33 C 0.0201(9) 0.16718(16) 0.2953(7) 0.0259(13) Uani 1 1 d . . .
H33 H -0.0891 0.1551 0.2992 0.031 Uiso 1 1 calc R . .
Cl2 Cl -0.0190(3) 0.17533(5) 0.11117(19) 0.0377(4) Uani 1 1 d . . .
Cl1 Cl 0.0472(3) 0.20551(5) 0.3905(2) 0.0421(5) Uani 1 1 d . . .

loop_
_atom_site_aniso_label
_atom_site_aniso_U_11
_atom_site_aniso_U_22
_atom_site_aniso_U_33
_atom_site_aniso_U_23
_atom_site_aniso_U_13
_atom_site_aniso_U_12
Ni1 0.0180(4) 0.0243(4) 0.0140(4) -0.0017(3) 0.0046(3) 0.0010(3)
S1 0.0223(7) 0.0263(7) 0.0156(7) -0.0014(6) 0.0065(5) 0.0029(6)
S2 0.0214(7) 0.0249(7) 0.0161(7) -0.0013(6) 0.0045(5) 0.0026(6)
O1 0.022(2) 0.028(2) 0.0132(19) -0.0017(16) 0.0059(16) 0.0055(17)
O3 0.023(2) 0.025(2) 0.0114(19) -0.0014(16) 0.0067(16) 0.0008(16)
O2 0.019(2) 0.026(2) 0.015(2) 0.0005(16) 0.0026(16) 0.0017(16)
O4 0.022(2) 0.025(2) 0.0129(19) -0.0024(16) 0.0046(16) 0.0001(17)
C1 0.018(3) 0.030(3) 0.015(3) -0.001(2) 0.010(2) -0.001(2)
C2 0.016(3) 0.025(3) 0.019(3) -0.002(2) 0.009(2) -0.001(2)
C3 0.014(3) 0.027(3) 0.018(3) -0.002(2) 0.009(2) -0.002(2)
C8 0.015(3) 0.028(3) 0.021(3) 0.001(2) 0.012(2) -0.002(2)
C4 0.018(3) 0.029(3) 0.020(3) -0.001(2) 0.010(2) -0.001(2)
C16 0.013(3) 0.026(3) 0.021(3) -0.005(2) 0.009(2) -0.002(2)
C18 0.011(2) 0.031(3) 0.018(3) -0.005(2) 0.006(2) -0.004(2)
C17 0.013(2) 0.026(3) 0.016(3) -0.003(2) 0.008(2) -0.004(2)
C19 0.021(3) 0.029(3) 0.017(3) -0.002(2) 0.006(2) -0.001(2)
C9 0.018(3) 0.030(3) 0.016(3) 0.000(2) 0.006(2) -0.002(2)
C23 0.015(3) 0.026(3) 0.020(3) -0.005(2) 0.008(2) -0.003(2)
C28 0.026(3) 0.025(3) 0.035(4) 0.000(3) 0.010(3) -0.001(3)
C6 0.016(3) 0.041(4) 0.016(3) 0.004(3) 0.008(2) 0.001(2)
C22 0.017(3) 0.030(3) 0.018(3) -0.001(2) 0.010(2) -0.003(2)
C10 0.019(3) 0.025(3) 0.014(3) -0.001(2) 0.007(2) -0.003(2)
C25 0.014(3) 0.026(3) 0.016(3) -0.002(2) 0.006(2) -0.002(2)
C20 0.020(3) 0.029(3) 0.024(3) -0.004(2) 0.011(2) 0.000(2)
C7 0.023(3) 0.032(3) 0.013(3) 0.002(2) 0.008(2) -0.002(2)
C15 0.021(3) 0.028(3) 0.019(3) -0.005(2) 0.006(2) 0.000(2)
C11 0.022(3) 0.030(3) 0.020(3) 0.000(2) 0.012(2) -0.004(2)
C5 0.020(3) 0.028(3) 0.027(3) 0.003(3) 0.009(2) 0.004(2)
C21 0.024(3) 0.035(3) 0.017(3) -0.009(3) 0.005(2) -0.003(3)
C30 0.026(3) 0.030(3) 0.019(3) -0.002(2) 0.005(2) 0.002(3)
C24 0.018(3) 0.030(3) 0.013(3) -0.002(2) 0.010(2) -0.006(2)
C29 0.024(3) 0.035(3) 0.021(3) -0.005(3) 0.013(2) 0.002(3)
C26 0.030(3) 0.032(3) 0.021(3) 0.000(3) 0.016(3) 0.001(3)
C14 0.022(3) 0.036(3) 0.017(3) 0.002(3) 0.010(2) 0.006(3)
C12 0.033(3) 0.029(3) 0.024(3) -0.006(3) 0.010(3) -0.005(3)
C13 0.034(4) 0.025(3) 0.025(3) 0.003(3) 0.010(3) 0.004(3)
C27 0.035(4) 0.032(4) 0.031(4) 0.008(3) 0.013(3) 0.007(3)
Cl6 0.0249(8) 0.0387(9) 0.0423(10) -0.0018(8) 0.0033(7) 0.0034(7)
C33 0.023(3) 0.028(3) 0.024(3) -0.004(3) 0.006(2) 0.000(2)
Cl2 0.0399(9) 0.0467(10) 0.0282(9) 0.0035(7) 0.0149(7) -0.0042(8)
Cl1 0.0457(10) 0.0366(10) 0.0469(11) -0.0153(8) 0.0213(9) -0.0036(8)

loop_
_geom_bond_atom_site_label_1
_geom_bond_atom_site_label_2
_geom_bond_distance
_geom_bond_site_symmetry_2
_geom_bond_publ_flag
Ni1 O3 1.863(4) . ?
Ni1 O1 1.867(4) . ?
Ni1 S2 2.1518(17) . ?
Ni1 S1 2.1580(17) . ?
S1 C2 1.710(6) . ?
S2 C17 1.714(6) . ?
O1 C1 1.317(7) . ?
O3 C16 1.320(7) . ?
O2 C8 1.362(7) . ?
O2 C9 1.373(7) . ?
O4 C23 1.355(7) . ?
O4 C24 1.378(7) . ?
C1 C9 1.392(8) . ?
C1 C2 1.420(8) . ?
C2 C3 1.433(8) . ?
C3 C8 1.405(8) . ?
C3 C4 1.416(8) . ?
C8 C7 1.389(8) . ?
C4 C5 1.363(9) . ?
C16 C24 1.401(8) . ?
C16 C17 1.406(8) . ?
C18 C23 1.396(8) . ?
C18 C19 1.411(9) . ?
C18 C17 1.432(8) . ?
C19 C20 1.374(8) . ?
C9 C10 1.454(8) . ?
C23 C22 1.406(8) . ?
C28 C29 1.386(9) . ?
C28 C27 1.388(10) . ?
C6 C7 1.373(9) . ?
C6 C5 1.401(9) . ?
C22 C21 1.374(9) . ?
C10 C11 1.404(8) . ?
C10 C15 1.409(8) . ?
C25 C30 1.403(8) . ?
C25 C26 1.409(8) . ?
C25 C24 1.452(8) . ?
C20 C21 1.410(9) . ?
C15 C14 1.375(9) . ?
C11 C12 1.374(9) . ?
C30 C29 1.379(9) . ?
C26 C27 1.377(9) . ?
C14 C13 1.387(9) . ?
C12 C13 1.401(9) . ?
Cl6 C33 1.764(7) . ?
C33 Cl1 1.759(7) . ?
C33 Cl2 1.771(7) . ?
